data_7041967
loop_
_publ_author_name
'Gholami, Ghazale'
'Baggi, Giorgio'
'Zhu, Kelong'
'Loeb, Stephen J.'

_publ_section_title
;
 Metal-organic frameworks utilising an interlocked, hexadentate linker
 containing a tetra-carboxylate axle and a bis(pyridine) wheel.
;
_journal_issue 8
_journal_name_full 'Dalton transactions (Cambridge, England : 2003)'
_journal_page_first 2462
_journal_page_last 2470
_journal_paper_doi 10.1039/c6dt04596k
_journal_volume 46
_journal_year 2017
_chemical_formula_moiety 'C48 H30 N4 O10 Zn2, C24 H32 O8, 2(C5 H11 N O), 2(H2 O)'
_chemical_formula_sum 'C82 H88 N6 O22 Zn2'
_chemical_formula_weight 1640.32
_space_group_crystal_system triclinic
_space_group_IT_number 2
_space_group_name_Hall '-P 1'
_space_group_name_H-M_alt 'P -1'
_symmetry_space_group_name_Hall '-P 1'
_symmetry_space_group_name_H-M 'P -1'
_atom_sites_solution_hydrogens mixed
_atom_sites_solution_primary iterative
_audit_creation_date 2017-01-20
_audit_creation_method
;
Olex2 1.2
(compiled 2017.01.04 svn.r3372 for OlexSys, GUI svn.r5292)
;
_audit_update_record
;
2017-01-22 deposited with the CCDC.
2017-01-27 downloaded from the CCDC.
;
_cell_angle_alpha 97.0926(17)
_cell_angle_beta 94.778(2)
_cell_angle_gamma 102.6227(18)
_cell_formula_units_Z 1
_cell_length_a 8.2465(4)
_cell_length_b 14.4619(6)
_cell_length_c 16.5490(8)
_cell_measurement_reflns_used 9974
_cell_measurement_temperature 130(2)
_cell_measurement_theta_max 31.631
_cell_measurement_theta_min 2.942
_cell_volume 1898.76(15)
_computing_cell_refinement 'SAINT v8.37A (Bruker, 2015)'
_computing_data_reduction 'SAINT v8.37A (Bruker, 2015)'
_computing_molecular_graphics 'Olex2 (Dolomanov et al., 2009)'
_computing_publication_material 'Olex2 (Dolomanov et al., 2009)'
_computing_structure_refinement 'ShelXL (Sheldrick, 2015)'
_computing_structure_solution 'olex2.solve (Bourhis et al., 2015)'
_diffrn_ambient_temperature 130.0
_diffrn_measured_fraction_theta_full 0.988
_diffrn_measured_fraction_theta_max 0.986
_diffrn_measurement_device_type 'Bruker APEX-II CCD'
_diffrn_measurement_method '\f and \w scans'
_diffrn_radiation_type MoK\a
_diffrn_radiation_wavelength 0.71073
_diffrn_reflns_av_R_equivalents 0.0407
_diffrn_reflns_av_unetI/netI 0.0344
_diffrn_reflns_Laue_measured_fraction_full 0.988
_diffrn_reflns_Laue_measured_fraction_max 0.986
_diffrn_reflns_limit_h_max 10
_diffrn_reflns_limit_h_min -10
_diffrn_reflns_limit_k_max 18
_diffrn_reflns_limit_k_min -18
_diffrn_reflns_limit_l_max 20
_diffrn_reflns_limit_l_min -20
_diffrn_reflns_number 30083
_diffrn_reflns_point_group_measured_fraction_full 0.988
_diffrn_reflns_point_group_measured_fraction_max 0.986
_diffrn_reflns_theta_full 26.000
_diffrn_reflns_theta_max 26.398
_diffrn_reflns_theta_min 2.875
_diffrn_standards_number 0
_exptl_absorpt_coefficient_mu 0.714
_exptl_absorpt_correction_T_max 0.7463
_exptl_absorpt_correction_T_min 0.7077
_exptl_absorpt_correction_type multi-scan
_exptl_absorpt_process_details
;
SADABS-2014/5 (Bruker,2014/5) was used for absorption correction.
wR2(int) was 0.0488 before and 0.0397 after correction.
The Ratio of minimum to maximum transmission is 0.9483.
The \l/2 correction factor is 0.00150.
;
_exptl_crystal_colour colorless
_exptl_crystal_density_diffrn 1.435
_exptl_crystal_description prism
_exptl_crystal_F_000 858
_exptl_crystal_recrystallization_method 'solvothermal DEF'
_exptl_crystal_size_max 0.24
_exptl_crystal_size_mid 0.24
_exptl_crystal_size_min 0.20
_refine_diff_density_max 0.616
_refine_diff_density_min -0.603
_refine_diff_density_rms 0.070
_refine_ls_extinction_method none
_refine_ls_goodness_of_fit_ref 1.026
_refine_ls_hydrogen_treatment constr
_refine_ls_matrix_type full
_refine_ls_number_parameters 568
_refine_ls_number_reflns 7692
_refine_ls_number_restraints 156
_refine_ls_restrained_S_all 1.018
_refine_ls_R_factor_all 0.0541
_refine_ls_R_factor_gt 0.0403
_refine_ls_shift/su_max 0.001
_refine_ls_shift/su_mean 0.000
_refine_ls_structure_factor_coef Fsqd
_refine_ls_weighting_details 'w=1/[\s^2^(Fo^2^)+(0.0402P)^2^+3.0172P] where P=(Fo^2^+2Fc^2^)/3'
_refine_ls_weighting_scheme calc
_refine_ls_wR_factor_gt 0.0954
_refine_ls_wR_factor_ref 0.1027
_reflns_Friedel_coverage 0.000
_reflns_number_gt 6374
_reflns_number_total 7692
_reflns_threshold_expression 'I > 2\s(I)'
_cod_data_source_file c6dt04596k2.cif
_cod_data_source_block Zn_6a
_cod_depositor_comments 'Adding full bibliography for 7041965--7041968.cif.'
_cod_database_code 7041967
_shelx_shelxl_version_number 2016/4
_shelx_space_group_comment
;
The symmetry employed for this shelxl refinement is uniquely defined
by the following loop, which should always be used as a source of
symmetry information in preference to the above space-group names.
They are only intended as comments.
;
_olex2_refinement_description
;
1. Fixed Uiso
 At 1.2 times of:
  All C(H) groups, All C(H,H) groups, All N(H) groups
 At 1.5 times of:
  All C(H,H,H) groups, All O(H,H) groups
2. Uiso/Uaniso restraints and constraints
O9 \\sim C40 \\sim N3 \\sim C36 \\sim C38 \\sim C40A \\sim C36A \\sim C38A
\\sim C37 \\sim C39 \\sim O9A \\sim C37A \\sim C39A: within 2A with sigma of
0.04 and sigma for terminal atoms of 0.08
3. Same fragment restrains
{O9A, C40A, N3, C36A, C37A, C38A, C39A} sigma for 1-2: 0.02, 1-3: 0.04
as
{O9, C40, N3, C36, C37, C38, C39}
4. Others
 Sof(O9A)=Sof(C40A)=Sof(H40A)=Sof(C36A)=Sof(H36C)=Sof(H36D)=Sof(C37A)=
 Sof(H37D)=Sof(H37E)=Sof(H37F)=Sof(C38A)=Sof(H38C)=Sof(H38D)=Sof(C39A)=
 Sof(H39D)=Sof(H39E)=Sof(H39F)=1-FVAR(1)
 Sof(O9)=Sof(C40)=Sof(H40)=Sof(C36)=Sof(H36A)=Sof(H36B)=Sof(C37)=Sof(H37A)=
 Sof(H37B)=Sof(H37C)=Sof(C38)=Sof(H38A)=Sof(H38B)=Sof(C39)=Sof(H39A)=Sof(H39B)=
 Sof(H39C)=FVAR(1)
5.a Free rotating group:
 O1W(H1WA,H1WB)
5.b Rotating group:
 O2W(H2WA,H2WB)
5.c Secondary CH2 refined with riding coordinates:
 C31(H31A,H31B), C32(H32A,H32B), C33(H33A,H33B), C34(H34A,H34B), C35(H35A,
 H35B), C49(H49A,H49B), C36(H36A,H36B), C38(H38A,H38B), C36A(H36C,H36D),
 C38A(H38C,H38D)
5.d Aromatic/amide H refined with riding coordinates:
 N2(H2), C3(H3), C4(H4), C5(H5), C7(H7), C12(H12), C13(H13), C15(H15),
 C17(H17), C18(H18), C19(H19), C23(H23), C24(H24), C26(H26), C27(H27), C28(H28),
  C30(H30), C40(H40), C40A(H40A)
5.e Idealised Me refined as rotating group:
 C37(H37A,H37B,H37C), C39(H39A,H39B,H39C), C37A(H37D,H37E,H37F), C39A(H39D,
 H39E,H39F)
;
_olex2_submission_special_instructions 'No special instructions were received'

loop_
_space_group_symop_operation_xyz
'x, y, z'
'-x, -y, -z'

loop_
_atom_site_label
_atom_site_type_symbol
_atom_site_fract_x
_atom_site_fract_y
_atom_site_fract_z
_atom_site_U_iso_or_equiv
_atom_site_adp_type
_atom_site_occupancy
_atom_site_site_symmetry_order
_atom_site_calc_flag
_atom_site_refinement_flags_posn
_atom_site_refinement_flags_adp
_atom_site_refinement_flags_occupancy
_atom_site_disorder_assembly
_atom_site_disorder_group
Zn1 Zn 0.53158(4) -0.08064(2) 0.90374(2) 0.01690(9) Uani 1 1 d . . . . .
O1 O 0.5705(2) 0.16556(12) 1.02261(10) 0.0215(4) Uani 1 1 d . . . . .
O2 O 0.6598(2) 0.04830(12) 0.95371(10) 0.0189(4) Uani 1 1 d . . . . .
O2W O 0.7348(2) -0.13650(14) 0.89354(12) 0.0283(4) Uani 1 1 d . . . . .
H2WA H 0.725330 -0.173022 0.845454 0.043 Uiso 1 1 d GR . . . .
H2WB H 0.745547 -0.172114 0.932744 0.043 Uiso 1 1 d GR . . . .
O3 O 0.5481(2) 0.07891(12) 0.21195(10) 0.0209(4) Uani 1 1 d . . . . .
O4 O 0.6955(2) 0.00550(15) 0.13224(11) 0.0291(4) Uani 1 1 d . . . . .
N1 N 0.8218(2) 0.29633(13) 0.60913(11) 0.0107(4) Uani 1 1 d . . . . .
N2 N 0.8591(2) 0.22829(13) 0.48475(11) 0.0102(4) Uani 1 1 d . . . . .
H2 H 0.886314 0.223409 0.434357 0.012 Uiso 1 1 calc R . . . .
C1 C 0.6196(3) 0.12739(17) 0.95872(14) 0.0164(5) Uani 1 1 d . . . . .
C2 C 0.6256(3) 0.18041(17) 0.88662(14) 0.0159(5) Uani 1 1 d . . . . .
C3 C 0.5627(3) 0.26180(18) 0.88915(15) 0.0214(5) Uani 1 1 d . . . . .
H3 H 0.525591 0.287106 0.938165 0.026 Uiso 1 1 calc R . . . .
C4 C 0.5540(4) 0.30616(19) 0.82000(16) 0.0245(6) Uani 1 1 d . . . . .
H4 H 0.511899 0.362420 0.821921 0.029 Uiso 1 1 calc R . . . .
C5 C 0.6063(3) 0.26910(17) 0.74774(15) 0.0179(5) Uani 1 1 d . . . . .
H5 H 0.599330 0.300160 0.700658 0.021 Uiso 1 1 calc R . . . .
C6 C 0.6691(3) 0.18669(16) 0.74372(14) 0.0130(5) Uani 1 1 d . . . . .
C7 C 0.6807(3) 0.14351(16) 0.81443(14) 0.0142(5) Uani 1 1 d . . . . .
H7 H 0.726506 0.088596 0.813422 0.017 Uiso 1 1 calc R . . . .
C8 C 0.7109(3) 0.14278(16) 0.66467(13) 0.0117(4) Uani 1 1 d . . . . .
C9 C 0.7713(3) 0.19758(15) 0.60388(13) 0.0103(4) Uani 1 1 d . . . . .
C10 C 0.7937(3) 0.15312(15) 0.52636(13) 0.0105(4) Uani 1 1 d . . . . .
C11 C 0.7588(3) 0.05338(16) 0.50473(13) 0.0111(4) Uani 1 1 d . . . . .
C12 C 0.7036(3) 0.00102(16) 0.56658(14) 0.0126(4) Uani 1 1 d . . . . .
H12 H 0.679866 -0.066908 0.555549 0.015 Uiso 1 1 calc R . . . .
C13 C 0.6817(3) 0.04389(16) 0.64378(14) 0.0127(4) Uani 1 1 d . . . . .
H13 H 0.645644 0.004209 0.683555 0.015 Uiso 1 1 calc R . . . .
C14 C 0.7740(3) 0.00556(16) 0.42240(14) 0.0124(4) Uani 1 1 d . . . . .
C15 C 0.7189(3) 0.03994(16) 0.35279(14) 0.0129(4) Uani 1 1 d . . . . .
H15 H 0.675231 0.095709 0.358498 0.015 Uiso 1 1 calc R . . . .
C16 C 0.7268(3) -0.00648(17) 0.27483(14) 0.0157(5) Uani 1 1 d . . . . .
C17 C 0.7931(3) -0.08709(18) 0.26599(15) 0.0195(5) Uani 1 1 d . . . . .
H17 H 0.801443 -0.117897 0.212879 0.023 Uiso 1 1 calc R . . . .
C18 C 0.8472(3) -0.12255(18) 0.33528(16) 0.0201(5) Uani 1 1 d . . . . .
H18 H 0.891348 -0.178134 0.329441 0.024 Uiso 1 1 calc R . . . .
C19 C 0.8368(3) -0.07695(16) 0.41281(14) 0.0152(5) Uani 1 1 d . . . . .
H19 H 0.872726 -0.101997 0.459836 0.018 Uiso 1 1 calc R . . . .
C20 C 0.6552(3) 0.02806(18) 0.20187(15) 0.0191(5) Uani 1 1 d . . . . .
C21 C 0.8729(3) 0.31117(15) 0.53715(13) 0.0100(4) Uani 1 1 d . . . . .
C22 C 0.9378(3) 0.40718(15) 0.51650(13) 0.0098(4) Uani 1 1 d . . . . .
C23 C 0.9071(3) 0.48584(16) 0.56566(13) 0.0115(4) Uani 1 1 d . . . . .
H23 H 0.843371 0.476148 0.610401 0.014 Uiso 1 1 calc R . . . .
C24 C 1.0307(3) 0.42198(15) 0.45050(13) 0.0109(4) Uani 1 1 d . . . . .
H24 H 1.051418 0.368771 0.416604 0.013 Uiso 1 1 calc R . . . .
O5 O 1.5024(2) 0.42407(12) 0.61736(11) 0.0209(4) Uani 1 1 d . . . . .
O6 O 1.2722(2) 0.25666(13) 0.44561(10) 0.0211(4) Uani 1 1 d . . . . .
O7 O 1.0002(2) 0.21457(11) 0.31193(10) 0.0160(3) Uani 1 1 d . . . . .
O8 O 1.1789(2) 0.63781(13) 0.72041(12) 0.0255(4) Uani 1 1 d . . . . .
C25 C 1.3208(3) 0.60488(17) 0.73169(16) 0.0193(5) Uani 1 1 d . . . . .
C26 C 1.4434(3) 0.63754(18) 0.79858(15) 0.0198(5) Uani 1 1 d . . . . .
H26 H 1.432757 0.686018 0.840757 0.024 Uiso 1 1 calc R . . . .
C27 C 1.5818(3) 0.59692(19) 0.80168(16) 0.0220(5) Uani 1 1 d . . . . .
H27 H 1.666426 0.618515 0.846822 0.026 Uiso 1 1 calc R . . . .
C28 C 1.5999(3) 0.52639(18) 0.74131(15) 0.0190(5) Uani 1 1 d . . . . .
H28 H 1.695770 0.500084 0.744752 0.023 Uiso 1 1 calc R . . . .
C29 C 1.4754(3) 0.49407(17) 0.67498(15) 0.0174(5) Uani 1 1 d . . . . .
C30 C 1.3358(3) 0.53310(17) 0.67012(16) 0.0206(5) Uani 1 1 d . . . . .
H30 H 1.251031 0.511041 0.625113 0.025 Uiso 1 1 calc R . . . .
C31 C 1.3673(3) 0.3807(2) 0.55480(18) 0.0292(6) Uani 1 1 d . . . . .
H31A H 1.333806 0.430477 0.525572 0.035 Uiso 1 1 calc R . . . .
H31B H 1.269612 0.348132 0.579859 0.035 Uiso 1 1 calc R . . . .
C32 C 1.4211(3) 0.3097(2) 0.49575(17) 0.0273(6) Uani 1 1 d . . . . .
H32A H 1.502136 0.342801 0.461843 0.033 Uiso 1 1 calc R . . . .
H32B H 1.474189 0.266561 0.525352 0.033 Uiso 1 1 calc R . . . .
C33 C 1.2953(3) 0.22785(18) 0.36300(15) 0.0183(5) Uani 1 1 d . . . . .
H33A H 1.384733 0.192002 0.361042 0.022 Uiso 1 1 calc R . . . .
H33B H 1.328139 0.284677 0.335056 0.022 Uiso 1 1 calc R . . . .
C34 C 1.1318(3) 0.16491(17) 0.32123(15) 0.0184(5) Uani 1 1 d . . . . .
H34A H 1.150129 0.135861 0.266375 0.022 Uiso 1 1 calc R . . . .
H34B H 1.095650 0.112226 0.353399 0.022 Uiso 1 1 calc R . . . .
C35 C 1.0089(3) 0.26494(19) 0.24288(16) 0.0216(5) Uani 1 1 d . . . . .
H35A H 1.039430 0.225211 0.196047 0.026 Uiso 1 1 calc R . . . .
H35B H 1.096919 0.324967 0.256320 0.026 Uiso 1 1 calc R . . . .
C49 C 1.1550(3) 0.71196(18) 0.78066(15) 0.0214(5) Uani 1 1 d . . . . .
H49A H 1.246803 0.769691 0.783720 0.026 Uiso 1 1 calc R . . . .
H49B H 1.155502 0.690405 0.835164 0.026 Uiso 1 1 calc R . . . .
O9 O 0.2101(6) 0.2737(3) 1.0174(2) 0.0519(15) Uani 0.648(9) 1 d D U P A 1
C40 C 0.1475(9) 0.2724(5) 0.9472(4) 0.0404(15) Uani 0.648(9) 1 d D U P A 1
H40 H 0.072472 0.214194 0.922645 0.049 Uiso 0.648(9) 1 calc R . P A 1
N3 N 0.1724(3) 0.34356(19) 0.90069(17) 0.0367(6) Uani 1 1 d D U . . .
C36 C 0.1008(15) 0.3406(7) 0.8166(5) 0.036(2) Uani 0.648(9) 1 d D U P A 1
H36A H 0.024737 0.276974 0.798061 0.043 Uiso 0.648(9) 1 calc R . P A 1
H36B H 0.192068 0.347972 0.781000 0.043 Uiso 0.648(9) 1 calc R . P A 1
C37 C 0.006(2) 0.4164(11) 0.8061(10) 0.044(3) Uani 0.648(9) 1 d D U P A 1
H37A H -0.040040 0.409697 0.748516 0.066 Uiso 0.648(9) 1 calc GR . P A 1
H37B H 0.080990 0.479745 0.822243 0.066 Uiso 0.648(9) 1 calc GR . P A 1
H37C H -0.085989 0.409175 0.840549 0.066 Uiso 0.648(9) 1 calc GR . P A 1
C38 C 0.2949(13) 0.4307(6) 0.9401(6) 0.039(2) Uani 0.648(9) 1 d D U P A 1
H38A H 0.339403 0.467840 0.897138 0.046 Uiso 0.648(9) 1 calc R . P A 1
H38B H 0.389519 0.412007 0.969451 0.046 Uiso 0.648(9) 1 calc R . P A 1
C39 C 0.2231(16) 0.4938(8) 0.9997(7) 0.058(3) Uani 0.648(9) 1 d D U P A 1
H39A H 0.142514 0.521621 0.969684 0.086 Uiso 0.648(9) 1 calc GR . P A 1
H39B H 0.313464 0.545345 1.029639 0.086 Uiso 0.648(9) 1 calc GR . P A 1
H39C H 0.166588 0.455665 1.038537 0.086 Uiso 0.648(9) 1 calc GR . P A 1
O9A O 0.1310(10) 0.2161(7) 0.9710(5) 0.048(3) Uani 0.352(9) 1 d D U P A 2
C40A C 0.0999(13) 0.2505(7) 0.9076(8) 0.032(3) Uani 0.352(9) 1 d D U P A 2
H40A H 0.024859 0.211742 0.863474 0.038 Uiso 0.352(9) 1 calc R . P A 2
C36A C 0.128(3) 0.3690(13) 0.8177(10) 0.046(5) Uani 0.352(9) 1 d D U P A 2
H36C H 0.232674 0.395296 0.794508 0.056 Uiso 0.352(9) 1 calc R . P A 2
H36D H 0.068301 0.310064 0.780851 0.056 Uiso 0.352(9) 1 calc R . P A 2
C37A C 0.021(4) 0.441(2) 0.8195(16) 0.042(6) Uani 0.352(9) 1 d D U P A 2
H37D H -0.002646 0.454614 0.763907 0.063 Uiso 0.352(9) 1 calc GR . P A 2
H37E H 0.080869 0.499772 0.855007 0.063 Uiso 0.352(9) 1 calc GR . P A 2
H37F H -0.083619 0.414470 0.840893 0.063 Uiso 0.352(9) 1 calc GR . P A 2
C38A C 0.287(3) 0.4132(13) 0.9589(10) 0.048(5) Uani 0.352(9) 1 d D U P A 2
H38C H 0.355611 0.460659 0.929961 0.057 Uiso 0.352(9) 1 calc R . P A 2
H38D H 0.362335 0.381537 0.989174 0.057 Uiso 0.352(9) 1 calc R . P A 2
C39A C 0.195(4) 0.4632(19) 1.0180(15) 0.090(10) Uani 0.352(9) 1 d D U P A 2
H39D H 0.137129 0.504485 0.989772 0.136 Uiso 0.352(9) 1 calc GR . P A 2
H39E H 0.274999 0.502238 1.063066 0.136 Uiso 0.352(9) 1 calc GR . P A 2
H39F H 0.113279 0.415601 1.039956 0.136 Uiso 0.352(9) 1 calc GR . P A 2
O1W O 0.9962(4) -0.00908(19) 0.0858(2) 0.0694(9) Uani 1 1 d . . . . .
H1WA H 1.062489 0.047104 0.087715 0.104 Uiso 1 1 d G . . . .
H1WB H 0.898634 -0.002408 0.098456 0.104 Uiso 1 1 d G . . . .

loop_
_atom_site_aniso_label
_atom_site_aniso_U_11
_atom_site_aniso_U_22
_atom_site_aniso_U_33
_atom_site_aniso_U_23
_atom_site_aniso_U_13
_atom_site_aniso_U_12
Zn1 0.02180(16) 0.01928(15) 0.01056(14) 0.00498(10) 0.00333(11) 0.00465(11)
O1 0.0310(10) 0.0221(9) 0.0138(8) 0.0069(7) 0.0085(7) 0.0064(8)
O2 0.0252(10) 0.0166(8) 0.0148(8) 0.0056(7) -0.0002(7) 0.0037(7)
O2W 0.0335(11) 0.0347(11) 0.0209(9) 0.0012(8) 0.0039(8) 0.0180(9)
O3 0.0247(10) 0.0219(9) 0.0149(8) 0.0079(7) -0.0019(7) 0.0011(8)
O4 0.0252(10) 0.0475(12) 0.0139(9) 0.0101(8) 0.0037(8) 0.0034(9)
N1 0.0126(9) 0.0091(9) 0.0119(9) 0.0052(7) 0.0040(7) 0.0026(7)
N2 0.0140(10) 0.0089(9) 0.0083(9) 0.0044(7) 0.0033(7) 0.0014(7)
C1 0.0174(12) 0.0189(12) 0.0117(11) 0.0044(9) 0.0004(9) 0.0012(10)
C2 0.0182(12) 0.0162(11) 0.0128(11) 0.0060(9) 0.0033(9) 0.0006(9)
C3 0.0308(15) 0.0209(13) 0.0164(12) 0.0054(10) 0.0127(11) 0.0092(11)
C4 0.0359(16) 0.0210(13) 0.0248(13) 0.0099(11) 0.0152(12) 0.0160(12)
C5 0.0224(13) 0.0195(12) 0.0158(11) 0.0105(9) 0.0077(10) 0.0071(10)
C6 0.0122(11) 0.0146(11) 0.0123(11) 0.0058(9) 0.0042(9) 0.0002(9)
C7 0.0162(12) 0.0118(11) 0.0147(11) 0.0046(9) 0.0022(9) 0.0022(9)
C8 0.0107(11) 0.0148(11) 0.0102(10) 0.0051(9) 0.0010(8) 0.0024(9)
C9 0.0109(11) 0.0101(10) 0.0108(10) 0.0039(8) 0.0024(8) 0.0026(8)
C10 0.0083(10) 0.0111(10) 0.0130(10) 0.0060(8) 0.0009(8) 0.0018(8)
C11 0.0106(11) 0.0119(11) 0.0109(10) 0.0035(8) 0.0007(8) 0.0017(8)
C12 0.0124(11) 0.0095(10) 0.0155(11) 0.0047(8) -0.0003(9) 0.0006(8)
C13 0.0127(11) 0.0133(11) 0.0131(11) 0.0083(9) 0.0019(9) 0.0016(9)
C14 0.0101(11) 0.0118(11) 0.0136(11) 0.0025(8) 0.0008(8) -0.0012(8)
C15 0.0121(11) 0.0108(10) 0.0143(11) 0.0040(9) 0.0007(9) -0.0014(9)
C16 0.0124(11) 0.0175(12) 0.0143(11) 0.0052(9) 0.0010(9) -0.0038(9)
C17 0.0189(13) 0.0244(13) 0.0127(11) -0.0019(10) 0.0030(10) 0.0019(10)
C18 0.0205(13) 0.0179(12) 0.0220(13) -0.0008(10) 0.0020(10) 0.0069(10)
C19 0.0170(12) 0.0143(11) 0.0144(11) 0.0042(9) -0.0007(9) 0.0032(9)
C20 0.0163(12) 0.0219(12) 0.0151(12) 0.0072(10) 0.0005(9) -0.0062(10)
C21 0.0102(11) 0.0089(10) 0.0120(10) 0.0038(8) 0.0020(8) 0.0032(8)
C22 0.0113(11) 0.0096(10) 0.0087(10) 0.0038(8) -0.0007(8) 0.0019(8)
C23 0.0135(11) 0.0133(11) 0.0089(10) 0.0055(8) 0.0031(8) 0.0032(9)
C24 0.0143(11) 0.0093(10) 0.0100(10) 0.0023(8) 0.0027(9) 0.0035(8)
O5 0.0166(9) 0.0218(9) 0.0238(9) -0.0017(7) -0.0059(7) 0.0092(7)
O6 0.0160(9) 0.0264(9) 0.0187(9) -0.0023(7) 0.0018(7) 0.0034(7)
O7 0.0183(9) 0.0155(8) 0.0166(8) 0.0041(7) 0.0044(7) 0.0073(7)
O8 0.0214(10) 0.0221(9) 0.0303(10) -0.0098(8) -0.0104(8) 0.0120(8)
C25 0.0157(12) 0.0172(12) 0.0245(13) 0.0036(10) -0.0022(10) 0.0038(10)
C26 0.0200(13) 0.0189(12) 0.0183(12) 0.0012(10) -0.0020(10) 0.0019(10)
C27 0.0157(13) 0.0266(13) 0.0210(13) 0.0067(10) -0.0051(10) 0.0000(10)
C28 0.0120(12) 0.0235(13) 0.0226(13) 0.0096(10) -0.0020(10) 0.0043(10)
C29 0.0173(12) 0.0147(11) 0.0200(12) 0.0062(9) -0.0005(10) 0.0023(9)
C30 0.0172(13) 0.0178(12) 0.0240(13) -0.0009(10) -0.0081(10) 0.0043(10)
C31 0.0187(14) 0.0323(15) 0.0334(15) -0.0092(12) -0.0089(12) 0.0109(12)
C32 0.0180(13) 0.0321(15) 0.0279(14) -0.0054(12) -0.0033(11) 0.0050(11)
C33 0.0189(13) 0.0187(12) 0.0207(12) 0.0073(10) 0.0061(10) 0.0079(10)
C34 0.0238(13) 0.0159(12) 0.0192(12) 0.0029(9) 0.0036(10) 0.0115(10)
C35 0.0264(14) 0.0227(13) 0.0205(13) 0.0086(10) 0.0080(11) 0.0108(11)
C49 0.0286(14) 0.0183(12) 0.0175(12) -0.0005(10) -0.0007(10) 0.0086(11)
O9 0.073(3) 0.049(3) 0.038(2) 0.006(2) -0.004(2) 0.028(2)
C40 0.047(4) 0.040(4) 0.033(4) 0.003(3) -0.002(3) 0.012(3)
N3 0.0384(15) 0.0328(14) 0.0409(15) 0.0057(12) 0.0058(12) 0.0118(12)
C36 0.028(5) 0.040(5) 0.028(3) -0.017(3) -0.005(3) 0.001(4)
C37 0.035(5) 0.065(7) 0.028(5) -0.004(4) 0.000(4) 0.011(5)
C38 0.033(4) 0.047(4) 0.035(5) -0.007(4) -0.008(3) 0.018(3)
C39 0.040(4) 0.072(6) 0.049(6) -0.033(5) -0.016(4) 0.019(4)
O9A 0.042(4) 0.050(5) 0.060(6) 0.030(5) 0.006(4) 0.017(4)
C40A 0.025(5) 0.038(6) 0.038(6) 0.012(5) 0.007(4) 0.017(4)
C36A 0.031(8) 0.049(11) 0.046(8) -0.020(6) 0.004(5) -0.004(8)
C37A 0.036(9) 0.077(15) 0.018(8) 0.019(10) -0.008(7) 0.020(11)
C38A 0.044(8) 0.081(11) 0.024(7) 0.016(6) -0.011(6) 0.027(7)
C39A 0.083(18) 0.15(2) 0.054(11) -0.001(12) -0.014(10) 0.085(16)
O1W 0.0453(17) 0.0489(16) 0.113(3) -0.0038(16) 0.0494(17) 0.0020(13)

loop_
_atom_type_symbol
_atom_type_description
_atom_type_scat_dispersion_real
_atom_type_scat_dispersion_imag
_atom_type_scat_source
C C 0.0033 0.0016 'International Tables Vol C Tables 4.2.6.8 and 6.1.1.4'
H H 0.0000 0.0000 'International Tables Vol C Tables 4.2.6.8 and 6.1.1.4'
N N 0.0061 0.0033 'International Tables Vol C Tables 4.2.6.8 and 6.1.1.4'
O O 0.0106 0.0060 'International Tables Vol C Tables 4.2.6.8 and 6.1.1.4'
Zn Zn 0.2839 1.4301 'International Tables Vol C Tables 4.2.6.8 and 6.1.1.4'

loop_
_geom_angle_atom_site_label_1
_geom_angle_atom_site_label_2
_geom_angle_atom_site_label_3
_geom_angle
_geom_angle_site_symmetry_1
_geom_angle_site_symmetry_3
O1 Zn1 O2 117.10(7) 2_657 .
O9Ab C40Ab N3 120.9(10) . .
C37Ab C36Ab N3 113.2(15) . .
O1 Zn1 O2W 95.95(8) 2_657 .
O1 Zn1 O3 127.53(8) 2_657 2_656
O1 Zn1 O4 100.88(7) 2_657 2_656
O2 Zn1 O2W 95.02(8) . .
O2 Zn1 O3 109.75(7) . 2_656
O2 Zn1 O4 86.73(7) . 2_656
O2W Zn1 O4 160.11(7) . 2_656
O3 Zn1 O2W 102.37(8) 2_656 .
O3 Zn1 O4 58.75(7) 2_656 2_656
O9Ab C40Ab H40A 119.5 . .
C37Ab C36Ab H36C 108.9 . .
H36Cb C36Ab H36D 107.7 . .
C37Ab C36Ab H36D 108.9 . .
C36Ab C37Ab H37D 109.5 . .
H37Db C37Ab H37E 109.5 . .
C36Ab C37Ab H37E 109.5 . .
H37Db C37Ab H37F 109.5 . .
H37Eb C37Ab H37F 109.5 . .
C1 O1 Zn1 117.39(15) . 2_657
C1 O2 Zn1 130.35(16) . .
Zn1 O2W H2WA 110.5 . .
C36Ab C37Ab H37F 109.5 . .
C39Ab C38Ab H38C 109.5 . .
C39Ab C38Ab H38D 109.5 . .
Zn1 O2W H2WB 110.3 . .
H2WA O2W H2WB 108.4 . .
C20 O3 Zn1 99.85(15) . 2_656
H38Cb C38Ab H38D 108.1 . .
C38Ab C39Ab H39D 109.5 . .
C38Ab C39Ab H39E 109.5 . .
C20 O4 Zn1 79.85(16) . 2_656
C21 N1 C9 104.96(18) . .
H39Db C39Ab H39E 109.5 . .
C38Ab C39Ab H39F 109.5 . .
H39Db C39Ab H39F 109.5 . .
C10 N2 H2 126.6 . .
C21 N2 H2 126.6 . .
C21 N2 C10 106.86(18) . .
O1 C1 C2 117.0(2) . .
O2 C1 O1 123.2(2) . .
H39Eb C39Ab H39F 109.5 . .
C40Ab N3 C36A 112.6(9) . .
O2 C1 C2 119.8(2) . .
C38Ab N3 C36A 118.7(10) . .
C40Ab N3 C38A 128.5(9) . .
H36Aa C36A H36B 107.7 . .
C3 C2 C1 119.5(2) . .
C3 C2 C7 120.0(2) . .
H37Aa C37A H37B 109.5 . .
H37Ba C37A H37C 109.5 . .
C7 C2 C1 120.2(2) . .
H37Aa C37A H37C 109.5 . .
H38Aa C38A H38B 107.7 . .
C2 C3 H3 120.1 . .
C4 C3 C2 119.7(2) . .
C4 C3 H3 120.1 . .
H39Aa C39A H39B 109.5 . .
H39Aa C39A H39C 109.5 . .
H39Ba C39A H39C 109.5 . .
C3 C4 H4 119.7 . .
C3 C4 C5 120.6(2) . .
C5 C4 H4 119.7 . .
C4 C5 H5 119.7 . .
C4 C5 C6 120.6(2) . .
C6 C5 H5 119.7 . .
C5 C6 C7 118.4(2) . .
C5 C6 C8 120.3(2) . .
C7 C6 C8 121.1(2) . .
C2 C7 H7 119.7 . .
C6 C7 C2 120.6(2) . .
C6 C7 H7 119.7 . .
C9 C8 C6 122.5(2) . .
C13 C8 C6 121.5(2) . .
C13 C8 C9 115.9(2) . .
N1 C9 C8 128.7(2) . .
N1 C9 C10 110.24(18) . .
C10 C9 C8 121.0(2) . .
N2 C10 C9 104.84(18) . .
N2 C10 C11 132.3(2) . .
C11 C10 C9 122.8(2) . .
C10 C11 C14 123.5(2) . .
C12 C11 C10 115.0(2) . .
C12 C11 C14 121.5(2) . .
C11 C12 H12 118.5 . .
C13 C12 C11 122.9(2) . .
C13 C12 H12 118.5 . .
C8 C13 C12 122.3(2) . .
C8 C13 H13 118.8 . .
C12 C13 H13 118.8 . .
C15 C14 C11 120.1(2) . .
C15 C14 C19 118.8(2) . .
C19 C14 C11 121.0(2) . .
C14 C15 H15 119.6 . .
C14 C15 C16 120.7(2) . .
C16 C15 H15 119.6 . .
C15 C16 C20 119.2(2) . .
C17 C16 C15 120.0(2) . .
C17 C16 C20 120.7(2) . .
C16 C17 H17 120.1 . .
C16 C17 C18 119.7(2) . .
C18 C17 H17 120.1 . .
C17 C18 H18 119.9 . .
C19 C18 C17 120.2(2) . .
C19 C18 H18 119.9 . .
C14 C19 H19 119.7 . .
C18 C19 C14 120.6(2) . .
C18 C19 H19 119.7 . .
O3 C20 Zn1 50.36(11) . 2_656
O3 C20 C16 118.2(2) . .
O4 C20 Zn1 71.04(14) . 2_656
O4 C20 O3 121.0(2) . .
O4 C20 C16 120.8(2) . .
C16 C20 Zn1 165.61(18) . 2_656
N1 C21 N2 113.10(19) . .
N1 C21 C22 122.95(19) . .
N2 C21 C22 123.95(19) . .
C23 C22 C21 118.4(2) . .
C23 C22 C24 119.5(2) . .
C24 C22 C21 122.1(2) . .
C22 C23 H23 119.8 . .
C24 C23 C22 120.3(2) 2_766 .
C24 C23 H23 119.8 2_766 .
C22 C24 H24 119.9 . .
C23 C24 C22 120.2(2) 2_766 .
C23 C24 H24 119.9 2_766 .
C29 O5 C31 116.86(19) . .
C33 O6 C32 114.49(19) . .
C35 O7 C34 112.86(18) . .
C25 O8 C49 117.84(19) . .
O8 C25 C26 124.6(2) . .
O8 C25 C30 114.5(2) . .
C26 C25 C30 121.0(2) . .
C25 C26 H26 121.0 . .
C27 C26 C25 118.0(2) . .
C27 C26 H26 121.0 . .
C26 C27 H27 119.0 . .
C28 C27 C26 122.1(2) . .
C28 C27 H27 119.0 . .
C27 C28 H28 120.4 . .
C27 C28 C29 119.2(2) . .
C29 C28 H28 120.4 . .
O5 C29 C28 115.8(2) . .
O5 C29 C30 124.1(2) . .
C30 C29 C28 120.1(2) . .
C25 C30 H30 120.2 . .
C29 C30 C25 119.6(2) . .
C29 C30 H30 120.2 . .
O5 C31 H31A 109.8 . .
O5 C31 H31B 109.8 . .
O5 C31 C32 109.5(2) . .
H31A C31 H31B 108.2 . .
C32 C31 H31A 109.8 . .
C32 C31 H31B 109.8 . .
O6 C32 C31 105.9(2) . .
O6 C32 H32A 110.5 . .
O6 C32 H32B 110.5 . .
C31 C32 H32A 110.5 . .
C31 C32 H32B 110.5 . .
H32A C32 H32B 108.7 . .
O6 C33 H33A 110.2 . .
O6 C33 H33B 110.2 . .
O6 C33 C34 107.67(19) . .
H33A C33 H33B 108.5 . .
C34 C33 H33A 110.2 . .
C34 C33 H33B 110.2 . .
O7 C34 C33 113.89(19) . .
O7 C34 H34A 108.8 . .
O7 C34 H34B 108.8 . .
C33 C34 H34A 108.8 . .
C33 C34 H34B 108.8 . .
H34A C34 H34B 107.7 . .
O7 C35 H35A 109.5 . .
O7 C35 H35B 109.5 . .
O7 C35 C49 110.8(2) . 2_766
H35A C35 H35B 108.1 . .
C49 C35 H35A 109.5 2_766 .
C49 C35 H35B 109.5 2_766 .
O8 C49 C35 108.7(2) . 2_766
O8 C49 H49A 110.0 . .
O8 C49 H49B 110.0 . .
C35 C49 H49A 110.0 2_766 .
C35 C49 H49B 110.0 2_766 .
H49A C49 H49B 108.3 . .
N3 C40Ab H40A 119.5 . .
N3 C36Ab H36C 108.9 . .
N3 C36Ab H36D 108.9 . .
N3 C38Ab H38C 109.5 . .
N3 C38Ab H38D 109.5 . .
C40A N3 C36 127.6(5) . .
C40A N3 C38 114.0(6) . .
C36A N3 C38 118.3(6) . .
N3 C40A H40 116.0 . .
O9A C40A H40 116.0 . .
O9A C40A N3 127.9(6) . .
N3 C36A H36A 108.8 . .
N3 C36A H36B 108.8 . .
N3 C36A C37 113.8(8) . .
C37A C36A H36A 108.8 . .
C37A C36A H36B 108.8 . .
C36A C37A H37A 109.5 . .
C36A C37A H37B 109.5 . .
C36A C37A H37C 109.5 . .
N3 C38A H38A 108.9 . .
N3 C38A H38B 108.9 . .
N3 C38A C39 113.4(7) . .
N3 C38Ab C39A 110.7(17) . .
C39A C38A H38A 108.9 . .
C39A C38A H38B 108.9 . .
C38A C39A H39A 109.5 . .
C38A C39A H39B 109.5 . .
C38A C39A H39C 109.5 . .
H1WA O1W H1WB 109.5 . .

loop_
_geom_bond_atom_site_label_1
_geom_bond_atom_site_label_2
_geom_bond_distance
_geom_bond_site_symmetry_2
Zn1 O1 1.9470(17) 2_657
Zn1 O2 1.9726(17) .
Zn1 O2W 2.0239(19) .
Zn1 O3 1.9768(17) 2_656
Zn1 O4 2.430(2) 2_656
O9Ab C40A 1.246(11) .
C40Ab H40A 0.9500 .
C36Ab H36C 0.9900 .
C36Ab H36D 0.9900 .
C36Ab C37A 1.498(15) .
C37Ab H37D 0.9800 .
C37Ab H37E 0.9800 .
C37Ab H37F 0.9800 .
C38Ab H38C 0.9900 .
C38Ab H38D 0.9900 .
C38Ab C39A 1.496(15) .
C39Ab H39D 0.9800 .
C39Ab H39E 0.9800 .
C39Ab H39F 0.9800 .
O1 Zn1 1.9470(17) 2_657
O1 C1 1.269(3) .
O2 C1 1.254(3) .
O2W H2WA 0.8866 .
O2W H2WB 0.8869 .
O3 Zn1 1.9768(17) 2_656
O3 C20 1.275(3) .
O4 Zn1 2.430(2) 2_656
O4 C20 1.250(3) .
N1 C9 1.387(3) .
N1 C21 1.323(3) .
N2 H2 0.8800 .
N2 C10 1.392(3) .
N2 C21 1.367(3) .
C1 C2 1.494(3) .
C2 C3 1.384(4) .
C2 C7 1.399(3) .
C3 H3 0.9500 .
C3 C4 1.383(4) .
C4 H4 0.9500 .
C4 C5 1.390(3) .
C5 H5 0.9500 .
C5 C6 1.396(3) .
C6 C7 1.399(3) .
C6 C8 1.483(3) .
C7 H7 0.9500 .
C8 C9 1.413(3) .
C8 C13 1.392(3) .
C9 C10 1.408(3) .
C10 C11 1.402(3) .
C11 C12 1.395(3) .
C11 C14 1.478(3) .
C12 H12 0.9500 .
C12 C13 1.393(3) .
C13 H13 0.9500 .
C14 C15 1.391(3) .
C14 C19 1.398(3) .
C15 H15 0.9500 .
C15 C16 1.393(3) .
C16 C17 1.389(4) .
C16 C20 1.488(3) .
C17 H17 0.9500 .
C17 C18 1.392(4) .
C18 H18 0.9500 .
C18 C19 1.387(3) .
C19 H19 0.9500 .
C20 Zn1 2.529(3) 2_656
C21 C22 1.468(3) .
C22 C23 1.397(3) .
C22 C24 1.397(3) .
C23 H23 0.9500 .
C23 C24 1.387(3) 2_766
C24 C23 1.387(3) 2_766
C24 H24 0.9500 .
O5 C29 1.371(3) .
O5 C31 1.431(3) .
O6 C32 1.430(3) .
O6 C33 1.420(3) .
O7 C34 1.434(3) .
O7 C35 1.428(3) .
O8 C25 1.364(3) .
O8 C49 1.430(3) .
C25 C26 1.395(3) .
C25 C30 1.395(4) .
C26 H26 0.9500 .
C26 C27 1.394(4) .
C27 H27 0.9500 .
C27 C28 1.379(4) .
C28 H28 0.9500 .
C28 C29 1.397(3) .
C29 C30 1.389(3) .
C30 H30 0.9500 .
C31 H31A 0.9900 .
C31 H31B 0.9900 .
C31 C32 1.493(4) .
C32 H32A 0.9900 .
C32 H32B 0.9900 .
C33 H33A 0.9900 .
C33 H33B 0.9900 .
C33 C34 1.509(3) .
C34 H34A 0.9900 .
C34 H34B 0.9900 .
C35 H35A 0.9900 .
C35 H35B 0.9900 .
C35 C49 1.494(4) 2_766
C49 C35 1.494(4) 2_766
C49 H49A 0.9900 .
C49 H49B 0.9900 .
N3 C36 1.457(7) .
N3 C38 1.471(7) .
N3 C40A 1.371(9) .
N3 C36A 1.502(13) .
N3 C38A 1.422(13) .
O9A C40 1.227(8) .
C40A H40 0.9500 .
C40A N3 1.351(7) .
C36A H36A 0.9900 .
C36A H36B 0.9900 .
C36A C37 1.498(10) .
C37A H37A 0.9800 .
C37A H37B 0.9800 .
C37A H37C 0.9800 .
C38A H38A 0.9900 .
C38A H38B 0.9900 .
C38A C39 1.506(8) .
C39A H39A 0.9800 .
C39A H39B 0.9800 .
C39A H39C 0.9800 .
O1W H1WA 0.8699 .
O1W H1WB 0.8701 .

loop_
_geom_torsion_atom_site_label_1
_geom_torsion_atom_site_label_2
_geom_torsion_atom_site_label_3
_geom_torsion_atom_site_label_4
_geom_torsion
_geom_torsion_site_symmetry_1
_geom_torsion_site_symmetry_4
Zn1 O1 C1 O2 -25.4(3) 2_657 .
Zn1 O1 C1 C2 153.55(17) 2_657 .
Zn1 O2 C1 O1 99.4(3) . .
Zn1 O2 C1 C2 -79.6(3) . .
Zn1 O3 C20 O4 8.6(3) 2_656 .
Zn1 O3 C20 C16 -169.42(17) 2_656 .
Zn1 O4 C20 O3 -7.0(2) 2_656 .
Zn1 O4 C20 C16 171.0(2) 2_656 .
C38Ab N3 C40Ab O9Ab -0.2(18) . .
C36Ab N3 C38Ab C39Ab 99(2) . .
C40Ab N3 C36Ab C37Ab 112.8(18) . .
C36Ab N3 C40Ab O9Ab 176.0(13) . .
C40Ab N3 C38Ab C39Ab -85(2) . .
C38Ab N3 C36Ab C37Ab -71(2) . .
O1 C1 C2 C3 -6.5(4) . .
O1 C1 C2 C7 179.1(2) . .
O2 C1 C2 C3 172.5(2) . .
O2 C1 C2 C7 -1.9(4) . .
N1 C9 C10 N2 -0.2(2) . .
N1 C9 C10 C11 177.6(2) . .
N1 C21 C22 C23 -16.1(3) . .
N1 C21 C22 C24 162.8(2) . .
N2 C10 C11 C12 175.7(2) . .
N2 C10 C11 C14 -5.9(4) . .
N2 C21 C22 C23 164.0(2) . .
N2 C21 C22 C24 -17.1(3) . .
C1 C2 C3 C4 -174.1(2) . .
C1 C2 C7 C6 172.7(2) . .
C2 C3 C4 C5 0.7(4) . .
C3 C2 C7 C6 -1.6(4) . .
C3 C4 C5 C6 -0.2(4) . .
C4 C5 C6 C7 -1.1(4) . .
C4 C5 C6 C8 174.7(2) . .
C5 C6 C7 C2 2.1(4) . .
C5 C6 C8 C9 32.5(3) . .
C5 C6 C8 C13 -142.9(2) . .
C6 C8 C9 N1 9.1(4) . .
C6 C8 C9 C10 -173.5(2) . .
C6 C8 C13 C12 173.1(2) . .
C7 C2 C3 C4 0.2(4) . .
C7 C6 C8 C9 -151.7(2) . .
C7 C6 C8 C13 32.8(3) . .
C8 C6 C7 C2 -173.8(2) . .
C8 C9 C10 N2 -178.0(2) . .
C8 C9 C10 C11 -0.2(3) . .
C9 N1 C21 N2 0.0(2) . .
C9 N1 C21 C22 -179.9(2) . .
C9 C8 C13 C12 -2.7(3) . .
C9 C10 C11 C12 -1.4(3) . .
C9 C10 C11 C14 177.0(2) . .
C10 N2 C21 N1 -0.1(3) . .
C10 N2 C21 C22 179.8(2) . .
C10 C11 C12 C13 1.0(3) . .
C10 C11 C14 C15 -41.7(3) . .
C10 C11 C14 C19 141.1(2) . .
C11 C12 C13 C8 1.1(4) . .
C11 C14 C15 C16 -177.6(2) . .
C11 C14 C19 C18 178.6(2) . .
C12 C11 C14 C15 136.7(2) . .
C12 C11 C14 C19 -40.5(3) . .
C13 C8 C9 N1 -175.2(2) . .
C13 C8 C9 C10 2.2(3) . .
C14 C11 C12 C13 -177.5(2) . .
C14 C15 C16 C17 -1.1(3) . .
C14 C15 C16 C20 175.5(2) . .
C15 C14 C19 C18 1.3(3) . .
C15 C16 C17 C18 1.7(4) . .
C15 C16 C20 Zn1 -54.8(8) . 2_656
C15 C16 C20 O3 -20.1(3) . .
C15 C16 C20 O4 161.9(2) . .
C16 C17 C18 C19 -0.8(4) . .
C17 C16 C20 Zn1 121.8(7) . 2_656
C17 C16 C20 O3 156.5(2) . .
C17 C16 C20 O4 -21.5(4) . .
C17 C18 C19 C14 -0.8(4) . .
C19 C14 C15 C16 -0.4(3) . .
C20 C16 C17 C18 -174.9(2) . .
C21 N1 C9 C8 177.7(2) . .
C21 N1 C9 C10 0.1(2) . .
C21 N2 C10 C9 0.2(2) . .
C21 N2 C10 C11 -177.3(2) . .
C21 C22 C23 C24 178.6(2) . 2_766
C21 C22 C24 C23 -178.5(2) . 2_766
C23 C22 C24 C23 0.4(4) . 2_766
C24 C22 C23 C24 -0.4(4) . 2_766
O5 C29 C30 C25 -179.4(2) . .
O5 C31 C32 O6 168.8(2) . .
O6 C33 C34 O7 67.4(2) . .
O8 C25 C26 C27 180.0(2) . .
O8 C25 C30 C29 179.9(2) . .
C25 O8 C49 C35 -178.7(2) . 2_766
C25 C26 C27 C28 -0.1(4) . .
C26 C25 C30 C29 -0.6(4) . .
C26 C27 C28 C29 -0.3(4) . .
C27 C28 C29 O5 179.8(2) . .
C27 C28 C29 C30 0.3(4) . .
C28 C29 C30 C25 0.2(4) . .
C29 O5 C31 C32 177.5(2) . .
C30 C25 C26 C27 0.6(4) . .
C31 O5 C29 C28 171.8(2) . .
C31 O5 C29 C30 -8.6(4) . .
C32 O6 C33 C34 174.4(2) . .
C33 O6 C32 C31 145.7(2) . .
C34 O7 C35 C49 161.5(2) . 2_766
C35 O7 C34 C33 81.4(2) . .
C49 O8 C25 C26 1.0(4) . .
C49 O8 C25 C30 -179.6(2) . .
O9A C40A N3 C36A 178.3(8) . .
O9A C40A N3 C38A 2.4(10) . .
C40A N3 C36A C37A 123.5(11) . .
C40A N3 C38A C39A -80.8(10) . .
C36A N3 C38A C39A 102.8(11) . .
C38A N3 C36A C37A -60.8(13) . .
